data_1503468
loop_
_publ_author_name
'Edwankar, Rahul V.'
'Edwankar, Chitra R.'
'Namjoshi, Ojas A.'
'Deschamps, Jeffrey R.'
'Cook, James M.'

_publ_section_title
;
 Br\/onsted Acid mediated cyclization of enaminones. Rapid and efficient
 access to the tetracyclic framework of the strychnos alkaloids.
;
_journal_issue 2
_journal_name_full 'Journal of natural products'
_journal_page_first 181
_journal_page_last 188
_journal_paper_doi 10.1021/np200759h
_journal_volume 75
_journal_year 2012
_chemical_absolute_configuration syn
_chemical_formula_moiety 'C25 H26 N2 O5'
_chemical_formula_sum 'C25 H26 N2 O5'
_chemical_formula_weight 434.48
_chemical_name_systematic
; 
 ? 
;
_space_group_IT_number 4
_symmetry_cell_setting monoclinic
_symmetry_space_group_name_Hall 'P 2yb'
_symmetry_space_group_name_H-M 'P 1 21 1'
_atom_sites_solution_hydrogens geom
_atom_sites_solution_primary direct
_atom_sites_solution_secondary difmap
_audit_creation_method SHELXL-97
_cell_angle_alpha 90.00
_cell_angle_beta 91.511(2)
_cell_angle_gamma 90.00
_cell_formula_units_Z 2
_cell_length_a 7.9956(8)
_cell_length_b 12.2939(13)
_cell_length_c 11.3263(11)
_cell_measurement_reflns_used 50040
_cell_measurement_temperature 295(2)
_cell_measurement_theta_max 29.01
_cell_measurement_theta_min 2.45
_cell_volume 1112.96(19)
_computing_cell_refinement 'Bruker SMART v5.631 (Bruker, 2001)'
_computing_data_collection 'Bruker SMART v5.631 (Bruker, 2001)'
_computing_data_reduction
;
Bruker SAINT v6.45A (Bruker, 2002), Bruker XPREP v6.14 (Bruker, 2001)
;
_computing_molecular_graphics 'Bruker SHELXTL v6.14 (Bruker, 2000b)'
_computing_publication_material 'Bruker SHELXTL v6.14 (Bruker, 2000b)'
_computing_structure_refinement 'Bruker SHELXTL v6.14 (Bruker, 2000b)'
_computing_structure_solution 'Bruker SHELXTL v6.14 (Bruker, 2000b)'
_diffrn_ambient_temperature 295(2)
_diffrn_measured_fraction_theta_full 1.000
_diffrn_measured_fraction_theta_max 1.000
_diffrn_measurement_device_type 'Bruker SMART APEX II CCD'
_diffrn_measurement_method '\w scans'
_diffrn_radiation_monochromator graphite
_diffrn_radiation_source 'fine-focus sealed tube'
_diffrn_radiation_type MoK\a
_diffrn_radiation_wavelength 0.71073
_diffrn_reflns_av_R_equivalents 0.0204
_diffrn_reflns_av_sigmaI/netI 0.0248
_diffrn_reflns_limit_h_max 10
_diffrn_reflns_limit_h_min -10
_diffrn_reflns_limit_k_max 16
_diffrn_reflns_limit_k_min -16
_diffrn_reflns_limit_l_max 15
_diffrn_reflns_limit_l_min -15
_diffrn_reflns_number 11805
_diffrn_reflns_theta_full 28.28
_diffrn_reflns_theta_max 28.28
_diffrn_reflns_theta_min 1.80
_exptl_absorpt_coefficient_mu 0.091
_exptl_absorpt_correction_T_max 0.9909
_exptl_absorpt_correction_T_min 0.9340
_exptl_absorpt_correction_type multi-scan
_exptl_absorpt_process_details 'SADABS v2.10 (Bruker, 2000c)'
_exptl_crystal_colour yellow
_exptl_crystal_density_diffrn 1.296
_exptl_crystal_density_method 'not measured'
_exptl_crystal_description plate
_exptl_crystal_F_000 460
_exptl_crystal_size_max 0.762
_exptl_crystal_size_mid 0.268
_exptl_crystal_size_min 0.101
_refine_diff_density_max 0.170
_refine_diff_density_min -0.166
_refine_diff_density_rms 0.035
_refine_ls_abs_structure_details 'Flack H D (1983), Acta Cryst. A39, 876-881'
_refine_ls_abs_structure_Flack -0.5(9)
_refine_ls_extinction_method none
_refine_ls_goodness_of_fit_ref 1.033
_refine_ls_hydrogen_treatment mixed
_refine_ls_matrix_type full
_refine_ls_number_parameters 294
_refine_ls_number_reflns 5310
_refine_ls_number_restraints 1
_refine_ls_restrained_S_all 1.032
_refine_ls_R_factor_all 0.0457
_refine_ls_R_factor_gt 0.0395
_refine_ls_shift/su_max 0.000
_refine_ls_shift/su_mean 0.000
_refine_ls_structure_factor_coef Fsqd
_refine_ls_weighting_details 'calc w=1/[\s^2^(Fo^2^)+(0.0694P)^2^+0.0541P] where P=(Fo^2^+2Fc^2^)/3'
_refine_ls_weighting_scheme calc
_refine_ls_wR_factor_gt 0.1059
_refine_ls_wR_factor_ref 0.1118
_reflns_number_gt 4689
_reflns_number_total 5310
_reflns_threshold_expression I>2\s(I)
_cod_data_source_file np200759h_si_003.cif
_cod_data_source_block cook83
_cod_original_sg_symbol_H-M 'P 21'
_cod_database_code 1503468

loop_
_symmetry_equiv_pos_as_xyz
'x, y, z'
'-x, y+1/2, -z'

loop_
_atom_site_label
_atom_site_type_symbol
_atom_site_fract_x
_atom_site_fract_y
_atom_site_fract_z
_atom_site_U_iso_or_equiv
_atom_site_adp_type
_atom_site_occupancy
_atom_site_symmetry_multiplicity
_atom_site_calc_flag
_atom_site_refinement_flags
C1 C 0.86313(18) 0.33755(11) 0.79952(12) 0.0346(3) Uani 1 1 d .
H1A H 0.8009 0.3364 0.8729 0.041 Uiso 1 1 calc R
N2 N 0.79712(15) 0.24965(10) 0.72274(10) 0.0348(3) Uani 1 1 d .
C3 C 0.8363(2) 0.26605(12) 0.59801(12) 0.0377(3) Uani 1 1 d .
H3A H 0.9569 0.2798 0.5964 0.045 Uiso 1 1 calc R
C4 C 0.7518(2) 0.36642(13) 0.54184(13) 0.0439(4) Uani 1 1 d .
H4A H 0.8005 0.3826 0.4663 0.053 Uiso 1 1 calc R
H4B H 0.6330 0.3535 0.5293 0.053 Uiso 1 1 calc R
C5 C 0.7798(2) 0.45907(12) 0.62576(12) 0.0388(3) Uani 1 1 d .
C6 C 0.76768(19) 0.57408(13) 0.60594(13) 0.0395(3) Uani 1 1 d .
C7 C 0.7198(2) 0.63767(15) 0.50764(15) 0.0472(4) Uani 1 1 d .
H7A H 0.6855 0.6051 0.4369 0.057 Uiso 1 1 calc R
C8 C 0.7249(3) 0.74963(16) 0.51833(17) 0.0559(4) Uani 1 1 d .
H8A H 0.6934 0.7926 0.4540 0.067 Uiso 1 1 calc R
C9 C 0.7761(3) 0.79911(15) 0.62358(19) 0.0608(5) Uani 1 1 d .
H9A H 0.7785 0.8746 0.6278 0.073 Uiso 1 1 calc R
C10 C 0.8238(3) 0.73926(14) 0.72224(17) 0.0534(4) Uani 1 1 d .
H10A H 0.8579 0.7730 0.7923 0.064 Uiso 1 1 calc R
C11 C 0.8185(2) 0.62566(13) 0.71237(13) 0.0405(3) Uani 1 1 d .
N12 N 0.85874(17) 0.54569(11) 0.79370(12) 0.0407(3) Uani 1 1 d .
H12 H 0.884(3) 0.557(2) 0.872(2) 0.061 Uiso 1 1 d .
C13 C 0.83309(19) 0.44594(12) 0.74106(12) 0.0370(3) Uani 1 1 d .
C14 C 1.0497(2) 0.31880(13) 0.83168(14) 0.0430(3) Uani 1 1 d .
H14A H 1.1147 0.3219 0.7607 0.052 Uiso 1 1 calc R
H14B H 1.0891 0.3759 0.8846 0.052 Uiso 1 1 calc R
C15 C 1.0745(2) 0.20911(13) 0.89076(13) 0.0442(4) Uani 1 1 d .
O15 O 1.0579(2) 0.19829(14) 0.99531(11) 0.0741(5) Uani 1 1 d .
C16 C 1.1197(2) 0.11833(15) 0.80865(14) 0.0495(4) Uani 1 1 d .
H16A H 1.0292 0.1109 0.7505 0.059 Uiso 1 1 calc R
H16B H 1.2180 0.1408 0.7666 0.059 Uiso 1 1 calc R
C17 C 1.1542(2) 0.00794(14) 0.85943(14) 0.0483(4) Uani 1 1 d .
O17 O 1.1167(2) -0.02638(13) 0.95323(13) 0.0773(5) Uani 1 1 d .
O18 O 1.2397(2) -0.04879(13) 0.78104(12) 0.0732(4) Uani 1 1 d .
C19 C 1.2850(4) -0.1587(2) 0.8152(3) 0.0913(9) Uani 1 1 d .
H19A H 1.3545 -0.1900 0.7563 0.137 Uiso 1 1 calc R
H19B H 1.1855 -0.2016 0.8222 0.137 Uiso 1 1 calc R
H19C H 1.3450 -0.1573 0.8897 0.137 Uiso 1 1 calc R
C20 C 0.61861(19) 0.22946(13) 0.74241(14) 0.0420(3) Uani 1 1 d .
H20A H 0.5690 0.1935 0.6738 0.050 Uiso 1 1 calc R
H20B H 0.5614 0.2982 0.7527 0.050 Uiso 1 1 calc R
C21 C 0.59615(19) 0.15939(13) 0.85032(14) 0.0430(3) Uani 1 1 d .
C22 C 0.5086(2) 0.19451(17) 0.94553(17) 0.0555(4) Uani 1 1 d .
H22A H 0.4610 0.2635 0.9446 0.067 Uiso 1 1 calc R
C23 C 0.4901(3) 0.1273(2) 1.04420(19) 0.0719(6) Uani 1 1 d .
H23A H 0.4306 0.1520 1.1084 0.086 Uiso 1 1 calc R
C24 C 0.5595(3) 0.0256(2) 1.04653(19) 0.0717(6) Uani 1 1 d .
H24A H 0.5460 -0.0191 1.1119 0.086 Uiso 1 1 calc R
C25 C 0.6492(3) -0.0107(2) 0.9523(2) 0.0689(6) Uani 1 1 d .
H25A H 0.6980 -0.0794 0.9543 0.083 Uiso 1 1 calc R
C26 C 0.6665(3) 0.05540(16) 0.85474(18) 0.0571(4) Uani 1 1 d .
H26A H 0.7260 0.0302 0.7908 0.069 Uiso 1 1 calc R
C27 C 0.8075(2) 0.15892(13) 0.53278(14) 0.0458(4) Uani 1 1 d .
O27 O 0.8262(3) 0.07144(12) 0.57568(13) 0.0896(6) Uani 1 1 d .
O28 O 0.7652(2) 0.17368(11) 0.42087(11) 0.0623(4) Uani 1 1 d .
C29 C 0.7419(4) 0.0760(2) 0.3515(2) 0.0772(7) Uani 1 1 d .
H29A H 0.7422 0.0941 0.2690 0.116 Uiso 1 1 calc R
H29B H 0.6369 0.0431 0.3699 0.116 Uiso 1 1 calc R
H29C H 0.8311 0.0259 0.3694 0.116 Uiso 1 1 calc R

loop_
_atom_site_aniso_label
_atom_site_aniso_U_11
_atom_site_aniso_U_22
_atom_site_aniso_U_33
_atom_site_aniso_U_23
_atom_site_aniso_U_13
_atom_site_aniso_U_12
C1 0.0490(7) 0.0273(7) 0.0273(6) 0.0005(5) -0.0010(5) 0.0003(5)
N2 0.0457(6) 0.0294(6) 0.0292(5) 0.0012(5) -0.0013(4) -0.0021(5)
C3 0.0540(8) 0.0296(7) 0.0295(6) -0.0005(5) 0.0002(6) -0.0007(6)
C4 0.0705(10) 0.0311(7) 0.0298(7) 0.0021(6) -0.0066(6) -0.0028(7)
C5 0.0551(8) 0.0302(8) 0.0309(6) 0.0033(5) -0.0017(6) 0.0013(6)
C6 0.0482(8) 0.0320(8) 0.0385(7) 0.0038(6) 0.0047(6) 0.0031(6)
C7 0.0582(9) 0.0416(9) 0.0418(8) 0.0093(7) 0.0020(7) 0.0061(7)
C8 0.0729(11) 0.0393(9) 0.0557(10) 0.0171(8) 0.0084(8) 0.0111(8)
C9 0.0846(13) 0.0294(9) 0.0691(12) 0.0064(8) 0.0126(10) 0.0060(8)
C10 0.0783(12) 0.0305(8) 0.0518(9) -0.0036(7) 0.0094(8) 0.0029(8)
C11 0.0535(8) 0.0300(7) 0.0385(7) 0.0009(6) 0.0082(6) 0.0018(6)
N12 0.0604(8) 0.0295(6) 0.0323(6) -0.0004(5) 0.0017(5) 0.0023(5)
C13 0.0507(7) 0.0306(7) 0.0299(6) -0.0007(6) 0.0010(5) 0.0010(6)
C14 0.0495(8) 0.0389(8) 0.0400(8) 0.0008(6) -0.0073(6) -0.0027(6)
C15 0.0513(8) 0.0442(9) 0.0367(7) 0.0017(6) -0.0085(6) 0.0077(7)
O15 0.1243(13) 0.0623(9) 0.0355(6) 0.0061(6) -0.0025(7) 0.0343(9)
C16 0.0663(10) 0.0446(9) 0.0374(8) 0.0029(7) -0.0031(7) 0.0106(8)
C17 0.0622(9) 0.0422(9) 0.0397(8) -0.0020(7) -0.0101(7) 0.0051(7)
O17 0.1244(13) 0.0519(9) 0.0560(8) 0.0138(7) 0.0132(8) 0.0112(9)
O18 0.1147(12) 0.0542(9) 0.0506(7) -0.0014(6) -0.0010(7) 0.0340(8)
C19 0.138(2) 0.0539(14) 0.0804(16) -0.0130(12) -0.0228(15) 0.0413(15)
C20 0.0453(7) 0.0388(8) 0.0415(8) 0.0027(6) -0.0042(6) -0.0007(6)
C21 0.0431(7) 0.0442(9) 0.0414(7) -0.0004(6) -0.0009(6) -0.0095(6)
C22 0.0580(9) 0.0505(10) 0.0584(10) -0.0095(9) 0.0112(8) -0.0131(8)
C23 0.0835(14) 0.0820(17) 0.0516(11) -0.0124(11) 0.0252(10) -0.0329(13)
C24 0.0972(16) 0.0681(15) 0.0499(11) 0.0112(10) 0.0026(10) -0.0348(13)
C25 0.0883(14) 0.0543(12) 0.0643(12) 0.0179(10) 0.0044(10) -0.0081(11)
C26 0.0720(12) 0.0465(10) 0.0533(10) 0.0066(8) 0.0117(8) -0.0006(9)
C27 0.0676(10) 0.0347(8) 0.0349(7) -0.0035(6) 0.0019(6) -0.0023(7)
O27 0.1899(19) 0.0310(7) 0.0473(8) -0.0022(6) -0.0072(9) 0.0035(9)
O28 0.1051(10) 0.0423(7) 0.0386(6) -0.0094(5) -0.0130(6) 0.0003(7)
C29 0.1234(19) 0.0544(13) 0.0532(11) -0.0214(10) -0.0133(11) -0.0051(13)

loop_
_atom_type_symbol
_atom_type_description
_atom_type_scat_dispersion_real
_atom_type_scat_dispersion_imag
_atom_type_scat_source
C C 0.0033 0.0016 'International Tables Vol C Tables 4.2.6.8 and 6.1.1.4'
H H 0.0000 0.0000 'International Tables Vol C Tables 4.2.6.8 and 6.1.1.4'
N N 0.0061 0.0033 'International Tables Vol C Tables 4.2.6.8 and 6.1.1.4'
O O 0.0106 0.0060 'International Tables Vol C Tables 4.2.6.8 and 6.1.1.4'

loop_
_geom_angle_atom_site_label_1
_geom_angle_atom_site_label_2
_geom_angle_atom_site_label_3
_geom_angle
N2 C1 C13 109.80(11)
N2 C1 C14 110.98(12)
C13 C1 C14 112.23(12)
N2 C1 H1A 107.9
C13 C1 H1A 107.9
C14 C1 H1A 107.9
C3 N2 C20 113.64(11)
C3 N2 C1 112.59(11)
C20 N2 C1 111.56(12)
N2 C3 C27 108.31(12)
N2 C3 C4 113.95(12)
C27 C3 C4 115.72(12)
N2 C3 H3A 106.0
C27 C3 H3A 106.0
C4 C3 H3A 106.0
C5 C4 C3 106.94(12)
C5 C4 H4A 110.3
C3 C4 H4A 110.3
C5 C4 H4B 110.3
C3 C4 H4B 110.3
H4A C4 H4B 108.6
C13 C5 C6 106.43(13)
C13 C5 C4 123.53(13)
C6 C5 C4 129.97(13)
C7 C6 C11 119.52(15)
C7 C6 C5 133.49(16)
C11 C6 C5 106.99(13)
C8 C7 C6 118.55(18)
C8 C7 H7A 120.7
C6 C7 H7A 120.7
C7 C8 C9 121.20(17)
C7 C8 H8A 119.4
C9 C8 H8A 119.4
C10 C9 C8 121.92(18)
C10 C9 H9A 119.0
C8 C9 H9A 119.0
C9 C10 C11 117.30(18)
C9 C10 H10A 121.3
C11 C10 H10A 121.3
N12 C11 C10 130.62(16)
N12 C11 C6 107.86(14)
C10 C11 C6 121.52(16)
C13 N12 C11 108.44(12)
C13 N12 H12 125.8(15)
C11 N12 H12 125.3(15)
C5 C13 N12 110.26(13)
C5 C13 C1 124.39(13)
N12 C13 C1 125.33(12)
C15 C14 C1 110.58(13)
C15 C14 H14A 109.5
C1 C14 H14A 109.5
C15 C14 H14B 109.5
C1 C14 H14B 109.5
H14A C14 H14B 108.1
O15 C15 C16 124.18(16)
O15 C15 C14 121.10(15)
C16 C15 C14 114.72(13)
C17 C16 C15 118.71(14)
C17 C16 H16A 107.6
C15 C16 H16A 107.6
C17 C16 H16B 107.6
C15 C16 H16B 107.6
H16A C16 H16B 107.1
O17 C17 O18 123.78(17)
O17 C17 C16 128.07(17)
O18 C17 C16 108.15(15)
C17 O18 C19 116.06(18)
O18 C19 H19A 109.5
O18 C19 H19B 109.5
H19A C19 H19B 109.5
O18 C19 H19C 109.5
H19A C19 H19C 109.5
H19B C19 H19C 109.5
N2 C20 C21 110.82(12)
N2 C20 H20A 109.5
C21 C20 H20A 109.5
N2 C20 H20B 109.5
C21 C20 H20B 109.5
H20A C20 H20B 108.1
C22 C21 C26 118.26(17)
C22 C21 C20 122.09(16)
C26 C21 C20 119.65(15)
C21 C22 C23 120.6(2)
C21 C22 H22A 119.7
C23 C22 H22A 119.7
C24 C23 C22 120.2(2)
C24 C23 H23A 119.9
C22 C23 H23A 119.9
C23 C24 C25 120.1(2)
C23 C24 H24A 120.0
C25 C24 H24A 120.0
C24 C25 C26 119.6(2)
C24 C25 H25A 120.2
C26 C25 H25A 120.2
C25 C26 C21 121.25(19)
C25 C26 H26A 119.4
C21 C26 H26A 119.4
O27 C27 O28 123.04(16)
O27 C27 C3 124.62(15)
O28 C27 C3 112.29(14)
C27 O28 C29 115.83(16)
O28 C29 H29A 109.5
O28 C29 H29B 109.5
H29A C29 H29B 109.5
O28 C29 H29C 109.5
H29A C29 H29C 109.5
H29B C29 H29C 109.5

loop_
_geom_bond_atom_site_label_1
_geom_bond_atom_site_label_2
_geom_bond_distance
C1 N2 1.4760(18)
C1 C13 1.5045(19)
C1 C14 1.543(2)
C1 H1A 0.9800
N2 C3 1.4689(18)
N2 C20 1.471(2)
C3 C27 1.525(2)
C3 C4 1.537(2)
C3 H3A 0.9800
C4 C5 1.497(2)
C4 H4A 0.9700
C4 H4B 0.9700
C5 C13 1.3725(19)
C5 C6 1.434(2)
C6 C7 1.405(2)
C6 C11 1.412(2)
C7 C8 1.382(3)
C7 H7A 0.9300
C8 C9 1.391(3)
C8 H8A 0.9300
C9 C10 1.383(3)
C9 H9A 0.9300
C10 C11 1.402(2)
C10 H10A 0.9300
C11 N12 1.379(2)
N12 C13 1.3765(19)
N12 H12 0.91(2)
C14 C15 1.516(2)
C14 H14A 0.9700
C14 H14B 0.9700
C15 O15 1.202(2)
C15 C16 1.503(2)
C16 C17 1.497(2)
C16 H16A 0.9700
C16 H16B 0.9700
C17 O17 1.189(2)
C17 O18 1.332(2)
O18 C19 1.448(3)
C19 H19A 0.9600
C19 H19B 0.9600
C19 H19C 0.9600
C20 C21 1.510(2)
C20 H20A 0.9700
C20 H20B 0.9700
C21 C22 1.371(2)
C21 C26 1.397(3)
C22 C23 1.400(3)
C22 H22A 0.9300
C23 C24 1.369(4)
C23 H23A 0.9300
C24 C25 1.376(4)
C24 H24A 0.9300
C25 C26 1.382(3)
C25 H25A 0.9300
C26 H26A 0.9300
C27 O27 1.188(2)
C27 O28 1.316(2)
O28 C29 1.445(2)
C29 H29A 0.9600
C29 H29B 0.9600
C29 H29C 0.9600

loop_
_geom_torsion_atom_site_label_1
_geom_torsion_atom_site_label_2
_geom_torsion_atom_site_label_3
_geom_torsion_atom_site_label_4
_geom_torsion
C13 C1 N2 C3 42.61(16)
C14 C1 N2 C3 -82.04(14)
C13 C1 N2 C20 -86.55(14)
C14 C1 N2 C20 148.80(12)
C20 N2 C3 C27 -67.49(16)
C1 N2 C3 C27 164.43(12)
C20 N2 C3 C4 62.83(16)
C1 N2 C3 C4 -65.25(16)
N2 C3 C4 C5 47.35(18)
C27 C3 C4 C5 173.90(14)
C3 C4 C5 C13 -14.7(2)
C3 C4 C5 C6 161.78(16)
C13 C5 C6 C7 -179.55(17)
C4 C5 C6 C7 3.5(3)
C13 C5 C6 C11 1.11(18)
C4 C5 C6 C11 -175.83(16)
C11 C6 C7 C8 0.3(3)
C5 C6 C7 C8 -179.01(18)
C6 C7 C8 C9 0.1(3)
C7 C8 C9 C10 -0.2(3)
C8 C9 C10 C11 0.0(3)
C9 C10 C11 N12 179.56(17)
C9 C10 C11 C6 0.3(3)
C7 C6 C11 N12 -179.87(14)
C5 C6 C11 N12 -0.42(18)
C7 C6 C11 C10 -0.5(3)
C5 C6 C11 C10 178.96(16)
C10 C11 N12 C13 -179.74(18)
C6 C11 N12 C13 -0.44(17)
C6 C5 C13 N12 -1.41(18)
C4 C5 C13 N12 175.77(15)
C6 C5 C13 C1 -179.88(14)
C4 C5 C13 C1 -2.7(2)
C11 N12 C13 C5 1.18(18)
C11 N12 C13 C1 179.64(14)
N2 C1 C13 C5 -10.6(2)
C14 C1 C13 C5 113.30(16)
N2 C1 C13 N12 171.13(14)
C14 C1 C13 N12 -64.94(19)
N2 C1 C14 C15 -56.98(15)
C13 C1 C14 C15 179.75(12)
C1 C14 C15 O15 -85.46(19)
C1 C14 C15 C16 94.34(17)
O15 C15 C16 C17 -2.9(3)
C14 C15 C16 C17 177.31(15)
C15 C16 C17 O17 18.2(3)
C15 C16 C17 O18 -160.93(16)
O17 C17 O18 C19 0.8(3)
C16 C17 O18 C19 179.9(2)
C3 N2 C20 C21 150.77(13)
C1 N2 C20 C21 -80.62(15)
N2 C20 C21 C22 119.90(16)
N2 C20 C21 C26 -59.93(19)
C26 C21 C22 C23 -0.2(3)
C20 C21 C22 C23 179.98(16)
C21 C22 C23 C24 0.0(3)
C22 C23 C24 C25 0.7(3)
C23 C24 C25 C26 -1.0(3)
C24 C25 C26 C21 0.8(3)
C22 C21 C26 C25 -0.2(3)
C20 C21 C26 C25 179.64(18)
N2 C3 C27 O27 -31.2(3)
C4 C3 C27 O27 -160.5(2)
N2 C3 C27 O28 151.27(15)
C4 C3 C27 O28 21.9(2)
O27 C27 O28 C29 0.1(3)
C3 C27 O28 C29 177.71(18)
